data_7710153
loop_
_publ_author_name
'Duvinage, Daniel'
'Janssen, Marvin'
'Lork, Enno'
'Gr\"utzmacher, Hansj\"org'
'Mebs, Stefan'
'Beckmann, Jens'

_publ_section_title
;
 Heavier Bis(m-terphenyl)element phosphaethynolates of Group 13
;
_journal_name_full 'Dalton Transactions'
_journal_paper_doi 10.1039/D2DT00907B
_journal_year 2022
_chemical_formula_moiety 'C56 H62 Ga N2 O P Te'
_chemical_formula_sum 'C56 H62 Ga N2 O P Te'
_chemical_formula_weight 1007.36
_space_group_crystal_system monoclinic
_space_group_IT_number 14
_space_group_name_Hall '-P 2yn'
_space_group_name_H-M_alt 'P 1 21/n 1'
_atom_sites_solution_hydrogens geom
_atom_sites_solution_primary direct
_audit_creation_date 2022-01-17
_audit_creation_method
;
FinalCif V96 by Daniel Kratzert, Freiburg 2022,
https://dkratzert.de/finalcif.html
;
_audit_update_record
;
2022-01-19 deposited with the CCDC.	2022-04-28 downloaded from the CCDC.
;
_cell_angle_alpha 90
_cell_angle_beta 110.903(2)
_cell_angle_gamma 90
_cell_formula_units_Z 4
_cell_length_a 11.6850(8)
_cell_length_b 33.106(2)
_cell_length_c 13.6771(12)
_cell_measurement_reflns_used 9192
_cell_measurement_temperature 100.01
_cell_measurement_theta_max 33.06
_cell_measurement_theta_min 2.46
_cell_volume 4942.7(6)
_computing_molecular_graphics 'Olex2 1.5 (Dolomanov et al., 2009)'
_computing_publication_material 'Olex2 1.5 (Dolomanov et al., 2009)'
_computing_structure_refinement 'XL  (Sheldrick, 2008)'
_computing_structure_solution 'SHELXT (G. Sheldrick)'
_diffrn_ambient_environment N~2~
_diffrn_ambient_temperature 100.01
_diffrn_detector CPAD
_diffrn_detector_area_resol_mean 7.41
_diffrn_detector_type 'Bruker PHOTON 100'
_diffrn_measured_fraction_theta_full 0.997
_diffrn_measured_fraction_theta_max 0.998
_diffrn_measurement_device 'three-circle diffractometer'
_diffrn_measurement_device_type 'Bruker D8 VENTURE dual wavelength Mo/Cu'
_diffrn_measurement_method '\w and \f scans'
_diffrn_measurement_specimen_support 'MiTeGen micromount'
_diffrn_radiation_monochromator 'mirror optics'
_diffrn_radiation_probe x-ray
_diffrn_radiation_type MoK\a
_diffrn_radiation_wavelength 0.71073
_diffrn_reflns_av_R_equivalents 0.0501
_diffrn_reflns_av_unetI/netI 0.0277
_diffrn_reflns_Laue_measured_fraction_full 0.997
_diffrn_reflns_Laue_measured_fraction_max 0.998
_diffrn_reflns_limit_h_max 15
_diffrn_reflns_limit_h_min -15
_diffrn_reflns_limit_k_max 44
_diffrn_reflns_limit_k_min -44
_diffrn_reflns_limit_l_max 18
_diffrn_reflns_limit_l_min -18
_diffrn_reflns_number 113392
_diffrn_reflns_point_group_measured_fraction_full 0.997
_diffrn_reflns_point_group_measured_fraction_max 0.998
_diffrn_reflns_theta_full 25.242
_diffrn_reflns_theta_max 28.282
_diffrn_reflns_theta_min 2.327
_diffrn_source 'microfocus sealed X-ray tube'
_diffrn_source_type 'Incoatec I\ms'
_diffrn_standards_number 0
_exptl_absorpt_coefficient_mu 1.208
_exptl_absorpt_correction_T_max 0.7465
_exptl_absorpt_correction_T_min 0.6708
_exptl_absorpt_correction_type multi-scan
_exptl_absorpt_process_details
;
SADABS-2016/2 (Bruker,2016/2) was used for absorption correction.
wR2(int) was 0.0915 before and 0.0605 after correction.
The Ratio of minimum to maximum transmission is 0.8986.
The \l/2 correction factor is Not present.
;
_exptl_crystal_colour red
_exptl_crystal_colour_primary red
_exptl_crystal_density_diffrn 1.354
_exptl_crystal_description block
_exptl_crystal_F_000 2072
_exptl_crystal_size_max 0.47
_exptl_crystal_size_mid 0.15
_exptl_crystal_size_min 0.11
_refine_diff_density_max 1.121
_refine_diff_density_min -1.843
_refine_diff_density_rms 0.116
_refine_ls_extinction_method none
_refine_ls_goodness_of_fit_ref 1.178
_refine_ls_hydrogen_treatment constr
_refine_ls_matrix_type full
_refine_ls_number_parameters 575
_refine_ls_number_reflns 12243
_refine_ls_number_restraints 0
_refine_ls_restrained_S_all 1.178
_refine_ls_R_factor_all 0.0594
_refine_ls_R_factor_gt 0.0521
_refine_ls_shift/su_max 0.005
_refine_ls_shift/su_mean 0.000
_refine_ls_structure_factor_coef Fsqd
_refine_ls_weighting_details 'w=1/[\s^2^(Fo^2^)+(0.0149P)^2^+26.6578P] where P=(Fo^2^+2Fc^2^)/3'
_refine_ls_weighting_scheme calc
_refine_ls_wR_factor_gt 0.1156
_refine_ls_wR_factor_ref 0.1183
_reflns_Friedel_coverage 0.000
_reflns_number_gt 10846
_reflns_number_total 12243
_reflns_threshold_expression 'I > 2\s(I)'
_cod_data_source_file d2dt00907b3.cif
_cod_data_source_block janssenm210310_0m
_cod_original_cell_volume 4942.7(7)
_cod_database_code 7710153
_shelx_shelxl_version_number 2018/3
_olex2_refinement_description
;
1. Fixed Uiso
 At 1.2 times of:
  All C(H) groups
 At 1.5 times of:
  All C(H,H,H) groups
2.a Aromatic/amide H refined with riding coordinates:
 C42(H42), C43(H43), C52(H52), C44(H44), C12(H12), C54(H54), C24(H24),
 C14(H14), C13(H13), C62(H62), C22(H22), C32(H32), C64(H64), C34(H34)
2.b Idealised Me refined as rotating group:
 C66(H66A,H66B,H66C), C58(H58A,H58B,H58C), C67(H67A,H67B,H67C), C28(H28A,H28B,
 H28C), C56(H56A,H56B,H56C), C8(H8A,H8B,H8C), C6(H6A,H6B,H6C), C5(H5A,H5B,H5C),
 C7(H7A,H7B,H7C), C36(H36A,H36B,H36C), C57(H57A,H57B,H57C), C26(H26A,H26B,H26C),
  C27(H27A,H27B,H27C), C38(H38A,H38B,H38C), C68(H68A,H68B,H68C), C37(H37A,H37B,
 H37C)
;
_olex2_submission_special_instructions 'No special instructions were received'
_shelx_space_group_comment
;
The symmetry employed for this shelxl refinement is uniquely defined
by the following loop, which should always be used as a source of
symmetry information in preference to the above space-group names.
They are only intended as comments.
;
_smtbx_masks_void_probe_radius 1.2
_smtbx_masks_void_truncation_radius 1.2
_shelx_estimated_absorpt_t_min 0.601
_shelx_estimated_absorpt_t_max 0.879
_diffrn_measurement_ambient_temperature_device_make 'Oxford Cryostream 700'

loop_
_space_group_symop_operation_xyz
'x, y, z'
'-x+1/2, y+1/2, -z+1/2'
'-x, -y, -z'
'x-1/2, -y-1/2, z-1/2'

loop_
_atom_site_label
_atom_site_type_symbol
_atom_site_fract_x
_atom_site_fract_y
_atom_site_fract_z
_atom_site_U_iso_or_equiv
_atom_site_adp_type
_atom_site_occupancy
_atom_site_site_symmetry_order
_atom_site_calc_flag
_atom_site_refinement_flags_posn
_atom_site_refinement_flags_adp
_atom_site_refinement_flags_occupancy
_atom_site_disorder_assembly
_atom_site_disorder_group
Te1 Te 0.67246(3) 0.32020(2) 0.37721(2) 0.02031(7) Uani 1 1 d . . . . .
Ga1 Ga 0.70671(4) 0.37084(2) 0.24207(3) 0.01250(9) Uani 1 1 d . . . . .
P1 P 0.78372(10) 0.26970(3) 0.32088(8) 0.0211(2) Uani 1 1 d . . . . .
O1 O 0.8018(2) 0.33303(8) 0.1970(2) 0.0177(5) Uani 1 1 d . . . . .
N1 N 0.9709(3) 0.29072(10) 0.1304(2) 0.0169(6) Uani 1 1 d . . . . .
N2 N 0.9169(3) 0.23294(10) 0.1741(2) 0.0169(6) Uani 1 1 d . . . . .
C42 C 0.3534(3) 0.41946(12) 0.0560(3) 0.0190(7) Uani 1 1 d . . . . .
H42 H 0.296167 0.437396 0.067842 0.023 Uiso 1 1 calc R U . . .
C43 C 0.3364(4) 0.40721(13) -0.0450(3) 0.0240(8) Uani 1 1 d . . . . .
H43 H 0.271585 0.418087 -0.102838 0.029 Uiso 1 1 calc R U . . .
C50 C 0.4430(3) 0.41504(11) 0.2461(3) 0.0145(7) Uani 1 1 d . . . . .
C51 C 0.4642(3) 0.45367(12) 0.2911(3) 0.0169(7) Uani 1 1 d . . . . .
C3 C 1.0349(3) 0.26112(12) 0.0985(3) 0.0171(7) Uani 1 1 d . . . . .
C55 C 0.3847(3) 0.38586(12) 0.2870(3) 0.0174(7) Uani 1 1 d . . . . .
C41 C 0.4540(3) 0.40570(11) 0.1412(3) 0.0143(7) Uani 1 1 d . . . . .
C52 C 0.4286(3) 0.46186(12) 0.3764(3) 0.0182(7) Uani 1 1 d . . . . .
H52 H 0.440478 0.488309 0.405250 0.022 Uiso 1 1 calc R U . . .
C2 C 0.8997(3) 0.27346(11) 0.1781(3) 0.0157(7) Uani 1 1 d . . . . .
C4 C 1.0012(3) 0.22515(12) 0.1267(3) 0.0180(7) Uani 1 1 d . . . . .
C44 C 0.4152(4) 0.37898(13) -0.0602(3) 0.0232(8) Uani 1 1 d . . . . .
H44 H 0.400511 0.369052 -0.128804 0.028 Uiso 1 1 calc R U . . .
C63 C 0.6787(3) 0.26190(13) -0.0745(3) 0.0215(8) Uani 1 1 d . . . . .
C66 C 0.4664(4) 0.28215(12) 0.0747(3) 0.0225(8) Uani 1 1 d . . . . .
H66A H 0.443645 0.253509 0.068462 0.034 Uiso 1 1 calc R U . . .
H66B H 0.392583 0.298678 0.044160 0.034 Uiso 1 1 calc R U . . .
H66C H 0.506529 0.289124 0.148790 0.034 Uiso 1 1 calc R U . . .
C12 C 0.8548(3) 0.49143(12) 0.2813(3) 0.0170(7) Uani 1 1 d . . . . .
H12 H 0.865032 0.512273 0.237340 0.020 Uiso 1 1 calc R U . . .
C54 C 0.3565(4) 0.39483(13) 0.3748(3) 0.0213(8) Uani 1 1 d . . . . .
H54 H 0.322374 0.374289 0.404541 0.026 Uiso 1 1 calc R U . . .
C58 C 0.3423(4) 0.34617(12) 0.2311(3) 0.0239(8) Uani 1 1 d . . . . .
H58A H 0.291538 0.351395 0.157858 0.036 Uiso 1 1 calc R U . . .
H58B H 0.294123 0.331382 0.265135 0.036 Uiso 1 1 calc R U . . .
H58C H 0.413685 0.330019 0.233947 0.036 Uiso 1 1 calc R U . . .
C15 C 0.8376(3) 0.42975(12) 0.4125(3) 0.0170(7) Uani 1 1 d . . . . .
C53 C 0.3764(4) 0.43263(14) 0.4204(3) 0.0230(8) Uani 1 1 d . . . . .
C24 C 0.9847(4) 0.43956(12) 0.0442(3) 0.0205(8) Uani 1 1 d . . . . .
H24 H 1.061970 0.430641 0.044098 0.025 Uiso 1 1 calc R U . . .
C14 C 0.8623(3) 0.46933(13) 0.4485(3) 0.0216(8) Uani 1 1 d . . . . .
H14 H 0.876981 0.474897 0.520096 0.026 Uiso 1 1 calc R U . . .
C1 C 0.8240(3) 0.29498(11) 0.2274(3) 0.0155(7) Uani 1 1 d . . . . .
C10 C 0.8082(3) 0.42060(11) 0.3040(3) 0.0139(7) Uani 1 1 d . . . . .
C40 C 0.5439(3) 0.38025(11) 0.1257(3) 0.0141(7) Uani 1 1 d . . . . .
C45 C 0.5163(3) 0.36464(11) 0.0230(3) 0.0162(7) Uani 1 1 d . . . . .
C23 C 0.8992(4) 0.45496(12) -0.0480(3) 0.0201(8) Uani 1 1 d . . . . .
C13 C 0.8659(3) 0.50064(12) 0.3833(3) 0.0201(8) Uani 1 1 d . . . . .
H13 H 0.875712 0.527777 0.407469 0.024 Uiso 1 1 calc R U . . .
C25 C 0.9598(3) 0.43694(11) 0.1360(3) 0.0174(7) Uani 1 1 d . . . . .
C62 C 0.6023(4) 0.25719(12) -0.0180(3) 0.0214(8) Uani 1 1 d . . . . .
H62 H 0.582728 0.230639 -0.002851 0.026 Uiso 1 1 calc R U . . .
C67 C 0.7279(4) 0.22586(14) -0.1140(3) 0.0282(9) Uani 1 1 d . . . . .
H67A H 0.788027 0.211783 -0.054810 0.042 Uiso 1 1 calc R U . . .
H67B H 0.767336 0.234898 -0.162545 0.042 Uiso 1 1 calc R U . . .
H67C H 0.660442 0.207463 -0.150380 0.042 Uiso 1 1 calc R U . . .
C61 C 0.5528(3) 0.29002(12) 0.0176(3) 0.0188(7) Uani 1 1 d . . . . .
C28 C 1.0634(4) 0.42573(14) 0.2354(3) 0.0267(9) Uani 1 1 d . . . . .
H28A H 1.137344 0.420185 0.219593 0.040 Uiso 1 1 calc R U . . .
H28B H 1.040885 0.401583 0.265932 0.040 Uiso 1 1 calc R U . . .
H28C H 1.079272 0.448127 0.285369 0.040 Uiso 1 1 calc R U . . .
C56 C 0.5239(4) 0.48653(12) 0.2502(3) 0.0192(7) Uani 1 1 d . . . . .
H56A H 0.612941 0.482714 0.277723 0.029 Uiso 1 1 calc R U . . .
H56B H 0.503919 0.512877 0.272581 0.029 Uiso 1 1 calc R U . . .
H56C H 0.493790 0.485413 0.173545 0.029 Uiso 1 1 calc R U . . .
C60 C 0.5819(3) 0.32946(12) -0.0044(3) 0.0184(7) Uani 1 1 d . . . . .
C11 C 0.8291(3) 0.45231(11) 0.2419(3) 0.0149(7) Uani 1 1 d . . . . .
C31 C 0.9616(4) 0.37213(14) 0.5187(3) 0.0235(8) Uani 1 1 d . . . . .
C8 C 0.8558(5) 0.20092(13) 0.2107(4) 0.0302(10) Uani 1 1 d . . . . .
H8A H 0.898150 0.196887 0.286008 0.045 Uiso 1 1 calc R U . . .
H8B H 0.857743 0.175781 0.173488 0.045 Uiso 1 1 calc R U . . .
H8C H 0.770520 0.208647 0.197060 0.045 Uiso 1 1 calc R U . . .
C6 C 1.1232(4) 0.27065(13) 0.0462(4) 0.0277(9) Uani 1 1 d . . . . .
H6A H 1.080895 0.285162 -0.019194 0.042 Uiso 1 1 calc R U . . .
H6B H 1.157837 0.245519 0.030947 0.042 Uiso 1 1 calc R U . . .
H6C H 1.189198 0.287579 0.092464 0.042 Uiso 1 1 calc R U . . .
C30 C 0.8614(3) 0.39862(12) 0.4979(3) 0.0178(7) Uani 1 1 d . . . . .
C5 C 0.9840(4) 0.33378(13) 0.1116(4) 0.0294(9) Uani 1 1 d . . . . .
H5A H 1.068400 0.339285 0.116860 0.044 Uiso 1 1 calc R U . . .
H5B H 0.964631 0.349827 0.163846 0.044 Uiso 1 1 calc R U . . .
H5C H 0.927689 0.341001 0.041387 0.044 Uiso 1 1 calc R U . . .
C7 C 1.0417(4) 0.18340(13) 0.1134(3) 0.0258(9) Uani 1 1 d . . . . .
H7A H 1.065142 0.168969 0.180222 0.039 Uiso 1 1 calc R U . . .
H7B H 1.112058 0.184815 0.090515 0.039 Uiso 1 1 calc R U . . .
H7C H 0.974339 0.169020 0.060681 0.039 Uiso 1 1 calc R U . . .
C36 C 1.0370(4) 0.37039(14) 0.4502(3) 0.0269(9) Uani 1 1 d . . . . .
H36A H 0.989637 0.357267 0.383795 0.040 Uiso 1 1 calc R U . . .
H36B H 1.111874 0.354908 0.485402 0.040 Uiso 1 1 calc R U . . .
H36C H 1.058615 0.397870 0.436460 0.040 Uiso 1 1 calc R U . . .
C20 C 0.8448(3) 0.44809(11) 0.1377(3) 0.0154(7) Uani 1 1 d . . . . .
C21 C 0.7576(3) 0.46356(11) 0.0452(3) 0.0168(7) Uani 1 1 d . . . . .
C22 C 0.7873(4) 0.46697(12) -0.0453(3) 0.0202(8) Uani 1 1 d . . . . .
H22 H 0.728262 0.477930 -0.106850 0.024 Uiso 1 1 calc R U . . .
C32 C 0.9924(4) 0.34642(15) 0.6055(3) 0.0305(10) Uani 1 1 d . . . . .
H32 H 1.059913 0.328566 0.618576 0.037 Uiso 1 1 calc R U . . .
C57 C 0.3422(4) 0.44185(17) 0.5140(4) 0.0359(11) Uani 1 1 d . . . . .
H57A H 0.408664 0.433374 0.577820 0.054 Uiso 1 1 calc R U . . .
H57B H 0.267076 0.427247 0.508182 0.054 Uiso 1 1 calc R U . . .
H57C H 0.328471 0.470955 0.517052 0.054 Uiso 1 1 calc R U . . .
C64 C 0.7047(4) 0.30095(13) -0.0962(3) 0.0239(9) Uani 1 1 d . . . . .
H64 H 0.756896 0.304869 -0.135104 0.029 Uiso 1 1 calc R U . . .
C33 C 0.9278(4) 0.34613(16) 0.6730(3) 0.0322(10) Uani 1 1 d . . . . .
C65 C 0.6572(4) 0.33472(13) -0.0633(3) 0.0220(8) Uani 1 1 d . . . . .
C26 C 0.6329(4) 0.47638(14) 0.0415(3) 0.0252(9) Uani 1 1 d . . . . .
H26A H 0.598698 0.455509 0.073967 0.038 Uiso 1 1 calc R U . . .
H26B H 0.579027 0.480151 -0.031461 0.038 Uiso 1 1 calc R U . . .
H26C H 0.639612 0.501845 0.079718 0.038 Uiso 1 1 calc R U . . .
C27 C 0.9310(4) 0.45877(14) -0.1452(3) 0.0286(9) Uani 1 1 d . . . . .
H27A H 1.002974 0.476175 -0.130610 0.043 Uiso 1 1 calc R U . . .
H27B H 0.861591 0.470633 -0.201599 0.043 Uiso 1 1 calc R U . . .
H27C H 0.948927 0.431964 -0.166531 0.043 Uiso 1 1 calc R U . . .
C35 C 0.7962(4) 0.39875(13) 0.5665(3) 0.0217(8) Uani 1 1 d . . . . .
C38 C 0.6861(4) 0.42521(16) 0.5486(3) 0.0312(10) Uani 1 1 d . . . . .
H38A H 0.712880 0.452448 0.574974 0.047 Uiso 1 1 calc R U . . .
H38B H 0.635497 0.413926 0.585769 0.047 Uiso 1 1 calc R U . . .
H38C H 0.637967 0.426508 0.473565 0.047 Uiso 1 1 calc R U . . .
C68 C 0.6898(5) 0.37604(14) -0.0894(4) 0.0336(11) Uani 1 1 d . . . . .
H68A H 0.614995 0.390441 -0.131104 0.050 Uiso 1 1 calc R U . . .
H68B H 0.744127 0.373724 -0.129580 0.050 Uiso 1 1 calc R U . . .
H68C H 0.731545 0.391016 -0.024612 0.050 Uiso 1 1 calc R U . . .
C34 C 0.8306(4) 0.37257(15) 0.6518(3) 0.0270(9) Uani 1 1 d . . . . .
H34 H 0.785296 0.372932 0.697302 0.032 Uiso 1 1 calc R U . . .
C37 C 0.9639(6) 0.3177(2) 0.7651(4) 0.0547(17) Uani 1 1 d . . . . .
H37A H 0.899781 0.297276 0.754286 0.082 Uiso 1 1 calc R U . . .
H37B H 0.974107 0.332935 0.829113 0.082 Uiso 1 1 calc R U . . .
H37C H 1.041227 0.304365 0.771865 0.082 Uiso 1 1 calc R U . . .

loop_
_atom_site_aniso_label
_atom_site_aniso_U_11
_atom_site_aniso_U_22
_atom_site_aniso_U_33
_atom_site_aniso_U_23
_atom_site_aniso_U_13
_atom_site_aniso_U_12
Te1 0.02760(14) 0.02156(13) 0.01718(12) 0.00387(10) 0.01458(10) 0.00111(10)
Ga1 0.01167(18) 0.01584(18) 0.01079(18) 0.00148(14) 0.00498(14) 0.00144(14)
P1 0.0245(5) 0.0216(5) 0.0200(5) 0.0081(4) 0.0112(4) 0.0060(4)
O1 0.0201(13) 0.0183(13) 0.0164(13) 0.0045(10) 0.0087(11) 0.0035(10)
N1 0.0147(15) 0.0215(16) 0.0152(15) -0.0007(12) 0.0063(12) -0.0003(12)
N2 0.0144(15) 0.0195(15) 0.0161(15) 0.0020(12) 0.0045(12) 0.0040(12)
C42 0.0149(17) 0.0203(18) 0.0185(18) -0.0022(14) 0.0021(15) 0.0046(14)
C43 0.0198(19) 0.029(2) 0.0159(18) -0.0017(16) -0.0027(15) 0.0052(16)
C50 0.0071(15) 0.0217(18) 0.0152(17) -0.0016(14) 0.0045(13) 0.0032(13)
C51 0.0114(16) 0.0219(18) 0.0149(17) -0.0015(14) 0.0018(14) 0.0016(14)
C3 0.0143(17) 0.0223(18) 0.0119(16) -0.0040(14) 0.0012(14) 0.0005(14)
C55 0.0114(16) 0.0232(18) 0.0161(17) 0.0004(14) 0.0031(14) 0.0016(14)
C41 0.0119(16) 0.0151(16) 0.0149(17) -0.0022(13) 0.0039(14) -0.0019(13)
C52 0.0097(16) 0.029(2) 0.0168(17) -0.0093(15) 0.0059(14) -0.0010(14)
C2 0.0115(16) 0.0199(18) 0.0120(16) 0.0016(13) -0.0002(13) 0.0015(13)
C4 0.0145(17) 0.0252(19) 0.0119(16) -0.0011(14) 0.0019(14) 0.0052(14)
C44 0.022(2) 0.029(2) 0.0137(18) -0.0058(15) 0.0003(15) 0.0028(16)
C63 0.0136(17) 0.029(2) 0.0184(18) -0.0110(16) 0.0016(15) 0.0043(15)
C66 0.022(2) 0.023(2) 0.024(2) -0.0040(16) 0.0103(17) -0.0022(15)
C12 0.0088(16) 0.0219(18) 0.0221(18) 0.0018(15) 0.0074(14) -0.0014(13)
C54 0.0146(18) 0.034(2) 0.0174(18) 0.0024(16) 0.0085(15) -0.0017(16)
C58 0.025(2) 0.0221(19) 0.029(2) -0.0023(16) 0.0152(18) -0.0031(16)
C15 0.0086(16) 0.028(2) 0.0139(17) 0.0020(14) 0.0037(13) -0.0011(14)
C53 0.0136(18) 0.039(2) 0.0167(18) -0.0060(16) 0.0059(15) -0.0027(16)
C24 0.0177(18) 0.0205(18) 0.028(2) -0.0023(15) 0.0133(16) -0.0015(14)
C14 0.0135(18) 0.035(2) 0.0148(17) -0.0061(16) 0.0028(14) -0.0032(16)
C1 0.0128(16) 0.0197(17) 0.0109(16) 0.0014(13) 0.0005(13) 0.0036(13)
C10 0.0056(15) 0.0203(17) 0.0155(17) -0.0011(13) 0.0035(13) 0.0018(13)
C40 0.0117(16) 0.0151(16) 0.0145(16) 0.0001(13) 0.0036(13) -0.0004(13)
C45 0.0131(16) 0.0204(18) 0.0164(17) -0.0039(14) 0.0069(14) -0.0016(14)
C23 0.025(2) 0.0185(18) 0.0222(19) -0.0035(15) 0.0144(16) -0.0078(15)
C13 0.0134(17) 0.026(2) 0.0213(19) -0.0087(15) 0.0065(15) -0.0046(14)
C25 0.0101(16) 0.0204(18) 0.0223(19) 0.0008(14) 0.0068(15) -0.0007(13)
C62 0.0203(19) 0.0218(19) 0.0167(18) -0.0045(15) -0.0001(15) 0.0019(15)
C67 0.024(2) 0.033(2) 0.025(2) -0.0115(18) 0.0069(17) 0.0073(18)
C61 0.0143(17) 0.0237(19) 0.0151(17) -0.0064(14) 0.0014(14) 0.0021(14)
C28 0.0161(19) 0.038(2) 0.025(2) 0.0027(18) 0.0070(17) 0.0061(17)
C56 0.0170(18) 0.0208(18) 0.0181(18) -0.0045(14) 0.0041(15) 0.0006(14)
C60 0.0130(17) 0.0258(19) 0.0141(17) -0.0066(14) 0.0019(14) 0.0016(14)
C11 0.0076(15) 0.0227(18) 0.0131(16) 0.0005(13) 0.0022(13) 0.0018(13)
C31 0.0152(18) 0.038(2) 0.0163(18) 0.0050(16) 0.0039(15) 0.0009(16)
C8 0.039(3) 0.018(2) 0.042(3) 0.0027(18) 0.025(2) 0.0025(18)
C6 0.030(2) 0.027(2) 0.032(2) -0.0097(18) 0.0196(19) -0.0029(18)
C30 0.0084(16) 0.031(2) 0.0118(16) 0.0006(14) 0.0012(13) -0.0028(14)
C5 0.029(2) 0.021(2) 0.042(3) -0.0008(18) 0.017(2) 0.0012(17)
C7 0.033(2) 0.026(2) 0.022(2) 0.0002(16) 0.0133(18) 0.0087(18)
C36 0.0165(19) 0.041(2) 0.025(2) 0.0125(18) 0.0096(16) 0.0081(17)
C20 0.0149(17) 0.0137(16) 0.0172(17) -0.0005(13) 0.0053(14) -0.0032(13)
C21 0.0136(17) 0.0184(17) 0.0180(18) 0.0033(14) 0.0051(14) 0.0004(14)
C22 0.024(2) 0.0199(18) 0.0165(18) 0.0037(14) 0.0066(16) 0.0000(15)
C32 0.020(2) 0.047(3) 0.023(2) 0.0124(19) 0.0059(17) 0.0084(19)
C57 0.030(2) 0.059(3) 0.026(2) -0.015(2) 0.020(2) -0.014(2)
C64 0.0175(19) 0.035(2) 0.0213(19) -0.0117(17) 0.0095(16) -0.0021(16)
C33 0.025(2) 0.050(3) 0.019(2) 0.0121(19) 0.0059(18) 0.005(2)
C65 0.0188(19) 0.026(2) 0.0224(19) -0.0083(16) 0.0087(16) -0.0012(15)
C26 0.020(2) 0.034(2) 0.020(2) 0.0111(17) 0.0067(16) 0.0090(17)
C27 0.038(3) 0.031(2) 0.025(2) -0.0028(17) 0.022(2) -0.0062(19)
C35 0.0139(18) 0.035(2) 0.0129(17) -0.0011(15) 0.0010(14) -0.0023(16)
C38 0.021(2) 0.052(3) 0.023(2) 0.002(2) 0.0102(18) 0.006(2)
C68 0.041(3) 0.031(2) 0.040(3) -0.009(2) 0.027(2) -0.005(2)
C34 0.022(2) 0.046(3) 0.0123(18) 0.0019(17) 0.0060(16) -0.0028(19)
C37 0.059(4) 0.082(5) 0.028(3) 0.029(3) 0.021(3) 0.022(3)

loop_
_atom_type_symbol
_atom_type_description
_atom_type_scat_dispersion_real
_atom_type_scat_dispersion_imag
_atom_type_scat_source
C C 0.0033 0.0016 'International Tables Vol C Tables 4.2.6.8 and 6.1.1.4'
H H 0.0000 0.0000 'International Tables Vol C Tables 4.2.6.8 and 6.1.1.4'
Ga Ga 0.2307 1.6083 'International Tables Vol C Tables 4.2.6.8 and 6.1.1.4'
N N 0.0061 0.0033 'International Tables Vol C Tables 4.2.6.8 and 6.1.1.4'
O O 0.0106 0.0060 'International Tables Vol C Tables 4.2.6.8 and 6.1.1.4'
P P 0.1023 0.0942 'International Tables Vol C Tables 4.2.6.8 and 6.1.1.4'
Te Te -0.5308 1.6751 'International Tables Vol C Tables 4.2.6.8 and 6.1.1.4'

loop_
_geom_angle_atom_site_label_1
_geom_angle_atom_site_label_2
_geom_angle_atom_site_label_3
_geom_angle
_geom_angle_site_symmetry_1
_geom_angle_site_symmetry_3
_geom_angle_publ_flag
P1 Te1 Ga1 89.02(3) . . ?
O1 Ga1 Te1 93.48(8) . . ?
O1 Ga1 C10 110.17(13) . . ?
O1 Ga1 C40 109.79(13) . . ?
C10 Ga1 Te1 115.89(10) . . ?
C40 Ga1 Te1 108.35(10) . . ?
C40 Ga1 C10 116.69(14) . . ?
C1 P1 Te1 102.79(13) . . ?
C1 O1 Ga1 126.3(2) . . ?
C3 N1 C5 121.8(3) . . ?
C2 N1 C3 110.2(3) . . ?
C2 N1 C5 128.0(3) . . ?
C2 N2 C4 110.1(3) . . ?
C2 N2 C8 127.1(3) . . ?
C4 N2 C8 122.8(3) . . ?
C43 C42 H42 119.6 . . ?
C43 C42 C41 120.8(4) . . ?
C41 C42 H42 119.6 . . ?
C42 C43 H43 120.5 . . ?
C44 C43 C42 118.9(4) . . ?
C44 C43 H43 120.5 . . ?
C51 C50 C55 119.1(3) . . ?
C51 C50 C41 122.6(3) . . ?
C55 C50 C41 116.9(3) . . ?
C50 C51 C56 121.9(3) . . ?
C52 C51 C50 119.0(4) . . ?
C52 C51 C56 119.1(3) . . ?
N1 C3 C6 123.0(3) . . ?
C4 C3 N1 106.6(3) . . ?
C4 C3 C6 130.4(4) . . ?
C50 C55 C58 120.8(3) . . ?
C54 C55 C50 119.7(4) . . ?
C54 C55 C58 119.2(4) . . ?
C42 C41 C50 113.0(3) . . ?
C42 C41 C40 120.9(3) . . ?
C40 C41 C50 125.3(3) . . ?
C51 C52 H52 118.9 . . ?
C53 C52 C51 122.3(4) . . ?
C53 C52 H52 118.9 . . ?
N1 C2 N2 105.8(3) . . ?
N1 C2 C1 126.1(3) . . ?
N2 C2 C1 128.1(3) . . ?
N2 C4 C7 122.6(4) . . ?
C3 C4 N2 107.3(3) . . ?
C3 C4 C7 130.0(4) . . ?
C43 C44 H44 119.2 . . ?
C43 C44 C45 121.5(4) . . ?
C45 C44 H44 119.2 . . ?
C62 C63 C67 121.1(4) . . ?
C62 C63 C64 117.4(4) . . ?
C64 C63 C67 121.4(4) . . ?
H66A C66 H66B 109.5 . . ?
H66A C66 H66C 109.5 . . ?
H66B C66 H66C 109.5 . . ?
C61 C66 H66A 109.5 . . ?
C61 C66 H66B 109.5 . . ?
C61 C66 H66C 109.5 . . ?
C13 C12 H12 119.3 . . ?
C13 C12 C11 121.5(4) . . ?
C11 C12 H12 119.3 . . ?
C55 C54 H54 118.9 . . ?
C53 C54 C55 122.2(4) . . ?
C53 C54 H54 118.9 . . ?
C55 C58 H58A 109.5 . . ?
C55 C58 H58B 109.5 . . ?
C55 C58 H58C 109.5 . . ?
H58A C58 H58B 109.5 . . ?
H58A C58 H58C 109.5 . . ?
H58B C58 H58C 109.5 . . ?
C14 C15 C10 120.6(3) . . ?
C14 C15 C30 114.3(3) . . ?
C10 C15 C30 124.6(3) . . ?
C52 C53 C57 121.3(4) . . ?
C54 C53 C52 117.6(4) . . ?
C54 C53 C57 121.1(4) . . ?
C23 C24 H24 119.1 . . ?
C25 C24 H24 119.1 . . ?
C25 C24 C23 121.7(4) . . ?
C15 C14 H14 119.0 . . ?
C13 C14 C15 121.9(4) . . ?
C13 C14 H14 119.0 . . ?
O1 C1 P1 128.2(3) . . ?
O1 C1 C2 113.6(3) . . ?
C2 C1 P1 118.1(3) . . ?
C15 C10 Ga1 119.5(3) . . ?
C11 C10 Ga1 123.2(3) . . ?
C11 C10 C15 115.7(3) . . ?
C41 C40 Ga1 120.8(3) . . ?
C41 C40 C45 116.4(3) . . ?
C45 C40 Ga1 122.6(3) . . ?
C44 C45 C40 120.6(3) . . ?
C44 C45 C60 114.6(3) . . ?
C40 C45 C60 124.6(3) . . ?
C24 C23 C27 120.3(4) . . ?
C22 C23 C24 117.5(4) . . ?
C22 C23 C27 122.2(4) . . ?
C12 C13 H13 120.9 . . ?
C14 C13 C12 118.2(4) . . ?
C14 C13 H13 120.9 . . ?
C24 C25 C28 118.1(3) . . ?
C24 C25 C20 120.7(4) . . ?
C20 C25 C28 121.0(3) . . ?
C63 C62 H62 118.8 . . ?
C63 C62 C61 122.5(4) . . ?
C61 C62 H62 118.8 . . ?
C63 C67 H67A 109.5 . . ?
C63 C67 H67B 109.5 . . ?
C63 C67 H67C 109.5 . . ?
H67A C67 H67B 109.5 . . ?
H67A C67 H67C 109.5 . . ?
H67B C67 H67C 109.5 . . ?
C62 C61 C66 119.0(4) . . ?
C62 C61 C60 119.0(4) . . ?
C60 C61 C66 121.9(3) . . ?
C25 C28 H28A 109.5 . . ?
C25 C28 H28B 109.5 . . ?
C25 C28 H28C 109.5 . . ?
H28A C28 H28B 109.5 . . ?
H28A C28 H28C 109.5 . . ?
H28B C28 H28C 109.5 . . ?
C51 C56 H56A 109.5 . . ?
C51 C56 H56B 109.5 . . ?
C51 C56 H56C 109.5 . . ?
H56A C56 H56B 109.5 . . ?
H56A C56 H56C 109.5 . . ?
H56B C56 H56C 109.5 . . ?
C61 C60 C45 118.6(3) . . ?
C65 C60 C45 121.6(4) . . ?
C65 C60 C61 119.1(4) . . ?
C12 C11 C10 120.9(3) . . ?
C12 C11 C20 111.7(3) . . ?
C10 C11 C20 126.9(3) . . ?
C30 C31 C36 122.0(4) . . ?
C32 C31 C30 119.6(4) . . ?
C32 C31 C36 118.5(4) . . ?
N2 C8 H8A 109.5 . . ?
N2 C8 H8B 109.5 . . ?
N2 C8 H8C 109.5 . . ?
H8A C8 H8B 109.5 . . ?
H8A C8 H8C 109.5 . . ?
H8B C8 H8C 109.5 . . ?
C3 C6 H6A 109.5 . . ?
C3 C6 H6B 109.5 . . ?
C3 C6 H6C 109.5 . . ?
H6A C6 H6B 109.5 . . ?
H6A C6 H6C 109.5 . . ?
H6B C6 H6C 109.5 . . ?
C31 C30 C15 119.5(3) . . ?
C35 C30 C15 121.5(4) . . ?
C35 C30 C31 118.5(4) . . ?
N1 C5 H5A 109.5 . . ?
N1 C5 H5B 109.5 . . ?
N1 C5 H5C 109.5 . . ?
H5A C5 H5B 109.5 . . ?
H5A C5 H5C 109.5 . . ?
H5B C5 H5C 109.5 . . ?
C4 C7 H7A 109.5 . . ?
C4 C7 H7B 109.5 . . ?
C4 C7 H7C 109.5 . . ?
H7A C7 H7B 109.5 . . ?
H7A C7 H7C 109.5 . . ?
H7B C7 H7C 109.5 . . ?
C31 C36 H36A 109.5 . . ?
C31 C36 H36B 109.5 . . ?
C31 C36 H36C 109.5 . . ?
H36A C36 H36B 109.5 . . ?
H36A C36 H36C 109.5 . . ?
H36B C36 H36C 109.5 . . ?
C25 C20 C11 118.8(3) . . ?
C25 C20 C21 118.1(3) . . ?
C21 C20 C11 121.5(3) . . ?
C20 C21 C26 121.0(3) . . ?
C22 C21 C20 119.6(3) . . ?
C22 C21 C26 119.3(3) . . ?
C23 C22 C21 122.3(4) . . ?
C23 C22 H22 118.8 . . ?
C21 C22 H22 118.8 . . ?
C31 C32 H32 118.9 . . ?
C33 C32 C31 122.2(4) . . ?
C33 C32 H32 118.9 . . ?
C53 C57 H57A 109.5 . . ?
C53 C57 H57B 109.5 . . ?
C53 C57 H57C 109.5 . . ?
H57A C57 H57B 109.5 . . ?
H57A C57 H57C 109.5 . . ?
H57B C57 H57C 109.5 . . ?
C63 C64 H64 118.8 . . ?
C63 C64 C65 122.4(4) . . ?
C65 C64 H64 118.8 . . ?
C32 C33 C37 120.3(4) . . ?
C34 C33 C32 117.3(4) . . ?
C34 C33 C37 122.4(4) . . ?
C60 C65 C68 121.1(4) . . ?
C64 C65 C60 119.5(4) . . ?
C64 C65 C68 119.4(4) . . ?
C21 C26 H26A 109.5 . . ?
C21 C26 H26B 109.5 . . ?
C21 C26 H26C 109.5 . . ?
H26A C26 H26B 109.5 . . ?
H26A C26 H26C 109.5 . . ?
H26B C26 H26C 109.5 . . ?
C23 C27 H27A 109.5 . . ?
C23 C27 H27B 109.5 . . ?
C23 C27 H27C 109.5 . . ?
H27A C27 H27B 109.5 . . ?
H27A C27 H27C 109.5 . . ?
H27B C27 H27C 109.5 . . ?
C30 C35 C38 122.0(4) . . ?
C34 C35 C30 119.7(4) . . ?
C34 C35 C38 118.2(4) . . ?
C35 C38 H38A 109.5 . . ?
C35 C38 H38B 109.5 . . ?
C35 C38 H38C 109.5 . . ?
H38A C38 H38B 109.5 . . ?
H38A C38 H38C 109.5 . . ?
H38B C38 H38C 109.5 . . ?
C65 C68 H68A 109.5 . . ?
C65 C68 H68B 109.5 . . ?
C65 C68 H68C 109.5 . . ?
H68A C68 H68B 109.5 . . ?
H68A C68 H68C 109.5 . . ?
H68B C68 H68C 109.5 . . ?
C33 C34 C35 122.7(4) . . ?
C33 C34 H34 118.6 . . ?
C35 C34 H34 118.6 . . ?
C33 C37 H37A 109.5 . . ?
C33 C37 H37B 109.5 . . ?
C33 C37 H37C 109.5 . . ?
H37A C37 H37B 109.5 . . ?
H37A C37 H37C 109.5 . . ?
H37B C37 H37C 109.5 . . ?

loop_
_geom_bond_atom_site_label_1
_geom_bond_atom_site_label_2
_geom_bond_distance
_geom_bond_site_symmetry_2
_geom_bond_publ_flag
Te1 Ga1 2.6296(5) . ?
Te1 P1 2.4070(11) . ?
Ga1 O1 1.916(3) . ?
Ga1 C10 2.030(4) . ?
Ga1 C40 2.022(4) . ?
P1 C1 1.729(4) . ?
O1 C1 1.322(4) . ?
N1 C3 1.394(5) . ?
N1 C2 1.354(5) . ?
N1 C5 1.466(5) . ?
N2 C2 1.360(5) . ?
N2 C4 1.383(5) . ?
N2 C8 1.462(5) . ?
C42 H42 0.9500 . ?
C42 C43 1.384(5) . ?
C42 C41 1.403(5) . ?
C43 H43 0.9500 . ?
C43 C44 1.379(6) . ?
C50 C51 1.402(5) . ?
C50 C55 1.408(5) . ?
C50 C41 1.518(5) . ?
C51 C52 1.398(5) . ?
C51 C56 1.504(5) . ?
C3 C4 1.353(5) . ?
C3 C6 1.484(6) . ?
C55 C54 1.385(5) . ?
C55 C58 1.512(5) . ?
C41 C40 1.420(5) . ?
C52 H52 0.9500 . ?
C52 C53 1.391(6) . ?
C2 C1 1.473(5) . ?
C4 C7 1.493(5) . ?
C44 H44 0.9500 . ?
C44 C45 1.398(5) . ?
C63 C62 1.381(6) . ?
C63 C67 1.506(5) . ?
C63 C64 1.385(6) . ?
C66 H66A 0.9800 . ?
C66 H66B 0.9800 . ?
C66 H66C 0.9800 . ?
C66 C61 1.505(5) . ?
C12 H12 0.9500 . ?
C12 C13 1.388(5) . ?
C12 C11 1.394(5) . ?
C54 H54 0.9500 . ?
C54 C53 1.381(6) . ?
C58 H58A 0.9800 . ?
C58 H58B 0.9800 . ?
C58 H58C 0.9800 . ?
C15 C14 1.393(6) . ?
C15 C10 1.431(5) . ?
C15 C30 1.507(5) . ?
C53 C57 1.502(6) . ?
C24 H24 0.9500 . ?
C24 C23 1.396(6) . ?
C24 C25 1.389(5) . ?
C14 H14 0.9500 . ?
C14 C13 1.378(6) . ?
C10 C11 1.426(5) . ?
C40 C45 1.422(5) . ?
C45 C60 1.513(5) . ?
C23 C22 1.380(6) . ?
C23 C27 1.508(5) . ?
C13 H13 0.9500 . ?
C25 C28 1.510(5) . ?
C25 C20 1.403(5) . ?
C62 H62 0.9500 . ?
C62 C61 1.398(5) . ?
C67 H67A 0.9800 . ?
C67 H67B 0.9800 . ?
C67 H67C 0.9800 . ?
C61 C60 1.408(6) . ?
C28 H28A 0.9800 . ?
C28 H28B 0.9800 . ?
C28 H28C 0.9800 . ?
C56 H56A 0.9800 . ?
C56 H56B 0.9800 . ?
C56 H56C 0.9800 . ?
C60 C65 1.399(5) . ?
C11 C20 1.506(5) . ?
C31 C30 1.409(6) . ?
C31 C36 1.499(6) . ?
C31 C32 1.399(6) . ?
C8 H8A 0.9800 . ?
C8 H8B 0.9800 . ?
C8 H8C 0.9800 . ?
C6 H6A 0.9800 . ?
C6 H6B 0.9800 . ?
C6 H6C 0.9800 . ?
C30 C35 1.403(5) . ?
C5 H5A 0.9800 . ?
C5 H5B 0.9800 . ?
C5 H5C 0.9800 . ?
C7 H7A 0.9800 . ?
C7 H7B 0.9800 . ?
C7 H7C 0.9800 . ?
C36 H36A 0.9800 . ?
C36 H36B 0.9800 . ?
C36 H36C 0.9800 . ?
C20 C21 1.407(5) . ?
C21 C22 1.404(5) . ?
C21 C26 1.501(5) . ?
C22 H22 0.9500 . ?
C32 H32 0.9500 . ?
C32 C33 1.386(6) . ?
C57 H57A 0.9800 . ?
C57 H57B 0.9800 . ?
C57 H57C 0.9800 . ?
C64 H64 0.9500 . ?
C64 C65 1.393(5) . ?
C33 C34 1.380(6) . ?
C33 C37 1.508(6) . ?
C65 C68 1.497(6) . ?
C26 H26A 0.9800 . ?
C26 H26B 0.9800 . ?
C26 H26C 0.9800 . ?
C27 H27A 0.9800 . ?
C27 H27B 0.9800 . ?
C27 H27C 0.9800 . ?
C35 C38 1.503(6) . ?
C35 C34 1.393(6) . ?
C38 H38A 0.9800 . ?
C38 H38B 0.9800 . ?
C38 H38C 0.9800 . ?
C68 H68A 0.9800 . ?
C68 H68B 0.9800 . ?
C68 H68C 0.9800 . ?
C34 H34 0.9500 . ?
C37 H37A 0.9800 . ?
C37 H37B 0.9800 . ?
C37 H37C 0.9800 . ?

loop_
_geom_torsion_atom_site_label_1
_geom_torsion_atom_site_label_2
_geom_torsion_atom_site_label_3
_geom_torsion_atom_site_label_4
_geom_torsion
_geom_torsion_site_symmetry_1
_geom_torsion_site_symmetry_2
_geom_torsion_site_symmetry_3
_geom_torsion_site_symmetry_4
_geom_torsion_publ_flag
Te1 P1 C1 O1 1.7(4) . . . . ?
Te1 P1 C1 C2 177.2(2) . . . . ?
Ga1 O1 C1 P1 -4.7(5) . . . . ?
Ga1 O1 C1 C2 179.6(2) . . . . ?
Ga1 C10 C11 C12 154.4(3) . . . . ?
Ga1 C10 C11 C20 -35.0(5) . . . . ?
Ga1 C40 C45 C44 -165.7(3) . . . . ?
Ga1 C40 C45 C60 20.8(5) . . . . ?
N1 C3 C4 N2 0.5(4) . . . . ?
N1 C3 C4 C7 -179.2(4) . . . . ?
N1 C2 C1 P1 -157.9(3) . . . . ?
N1 C2 C1 O1 18.2(5) . . . . ?
N2 C2 C1 P1 19.4(5) . . . . ?
N2 C2 C1 O1 -164.5(3) . . . . ?
C42 C43 C44 C45 -4.5(7) . . . . ?
C42 C41 C40 Ga1 165.8(3) . . . . ?
C42 C41 C40 C45 -9.6(5) . . . . ?
C43 C42 C41 C50 -167.9(4) . . . . ?
C43 C42 C41 C40 2.7(6) . . . . ?
C43 C44 C45 C40 -2.8(6) . . . . ?
C43 C44 C45 C60 171.3(4) . . . . ?
C50 C51 C52 C53 2.1(6) . . . . ?
C50 C55 C54 C53 4.3(6) . . . . ?
C50 C41 C40 Ga1 -24.8(5) . . . . ?
C50 C41 C40 C45 159.8(3) . . . . ?
C51 C50 C55 C54 -4.2(5) . . . . ?
C51 C50 C55 C58 170.4(3) . . . . ?
C51 C50 C41 C42 -76.7(4) . . . . ?
C51 C50 C41 C40 113.2(4) . . . . ?
C51 C52 C53 C54 -2.1(6) . . . . ?
C51 C52 C53 C57 178.2(4) . . . . ?
C3 N1 C2 N2 -1.4(4) . . . . ?
C3 N1 C2 C1 176.4(3) . . . . ?
C55 C50 C51 C52 1.0(5) . . . . ?
C55 C50 C51 C56 -178.9(3) . . . . ?
C55 C50 C41 C42 89.7(4) . . . . ?
C55 C50 C41 C40 -80.4(5) . . . . ?
C55 C54 C53 C52 -1.2(6) . . . . ?
C55 C54 C53 C57 178.5(4) . . . . ?
C41 C42 C43 C44 4.5(6) . . . . ?
C41 C50 C51 C52 167.2(3) . . . . ?
C41 C50 C51 C56 -12.7(5) . . . . ?
C41 C50 C55 C54 -171.1(3) . . . . ?
C41 C50 C55 C58 3.5(5) . . . . ?
C41 C40 C45 C44 9.6(5) . . . . ?
C41 C40 C45 C60 -163.9(3) . . . . ?
C2 N1 C3 C4 0.5(4) . . . . ?
C2 N1 C3 C6 -178.3(4) . . . . ?
C2 N2 C4 C3 -1.4(4) . . . . ?
C2 N2 C4 C7 178.3(3) . . . . ?
C4 N2 C2 N1 1.7(4) . . . . ?
C4 N2 C2 C1 -176.0(3) . . . . ?
C44 C45 C60 C61 -96.6(4) . . . . ?
C44 C45 C60 C65 74.5(5) . . . . ?
C63 C62 C61 C66 177.5(4) . . . . ?
C63 C62 C61 C60 -0.2(6) . . . . ?
C63 C64 C65 C60 1.1(6) . . . . ?
C63 C64 C65 C68 179.8(4) . . . . ?
C66 C61 C60 C45 -4.9(5) . . . . ?
C66 C61 C60 C65 -176.2(4) . . . . ?
C12 C11 C20 C25 89.8(4) . . . . ?
C12 C11 C20 C21 -75.6(4) . . . . ?
C58 C55 C54 C53 -170.3(4) . . . . ?
C15 C14 C13 C12 -5.5(6) . . . . ?
C15 C10 C11 C12 -11.1(5) . . . . ?
C15 C10 C11 C20 159.4(3) . . . . ?
C15 C30 C35 C38 10.2(6) . . . . ?
C15 C30 C35 C34 -172.4(4) . . . . ?
C24 C23 C22 C21 -1.0(6) . . . . ?
C24 C25 C20 C11 -168.6(3) . . . . ?
C24 C25 C20 C21 -2.7(5) . . . . ?
C14 C15 C10 Ga1 -154.5(3) . . . . ?
C14 C15 C10 C11 11.6(5) . . . . ?
C14 C15 C30 C31 -109.1(4) . . . . ?
C14 C15 C30 C35 62.3(5) . . . . ?
C10 C15 C14 C13 -3.5(6) . . . . ?
C10 C15 C30 C31 62.8(5) . . . . ?
C10 C15 C30 C35 -125.8(4) . . . . ?
C10 C11 C20 C25 -81.5(5) . . . . ?
C10 C11 C20 C21 113.1(4) . . . . ?
C40 C45 C60 C61 77.3(5) . . . . ?
C40 C45 C60 C65 -111.6(4) . . . . ?
C45 C60 C65 C64 -172.9(4) . . . . ?
C45 C60 C65 C68 8.4(6) . . . . ?
C23 C24 C25 C28 -171.2(4) . . . . ?
C23 C24 C25 C20 2.9(6) . . . . ?
C13 C12 C11 C10 2.6(5) . . . . ?
C13 C12 C11 C20 -169.3(3) . . . . ?
C25 C24 C23 C22 -1.1(6) . . . . ?
C25 C24 C23 C27 177.8(4) . . . . ?
C25 C20 C21 C22 0.7(5) . . . . ?
C25 C20 C21 C26 -179.6(4) . . . . ?
C62 C63 C64 C65 0.1(6) . . . . ?
C62 C61 C60 C45 172.8(3) . . . . ?
C62 C61 C60 C65 1.4(5) . . . . ?
C67 C63 C62 C61 -178.5(4) . . . . ?
C67 C63 C64 C65 178.0(4) . . . . ?
C61 C60 C65 C64 -1.9(6) . . . . ?
C61 C60 C65 C68 179.5(4) . . . . ?
C28 C25 C20 C11 5.4(5) . . . . ?
C28 C25 C20 C21 171.3(4) . . . . ?
C56 C51 C52 C53 -178.0(4) . . . . ?
C11 C12 C13 C14 6.0(5) . . . . ?
C11 C20 C21 C22 166.2(3) . . . . ?
C11 C20 C21 C26 -14.1(6) . . . . ?
C31 C30 C35 C38 -178.3(4) . . . . ?
C31 C30 C35 C34 -0.9(6) . . . . ?
C31 C32 C33 C34 -0.2(8) . . . . ?
C31 C32 C33 C37 179.6(5) . . . . ?
C8 N2 C2 N1 -176.8(4) . . . . ?
C8 N2 C2 C1 5.4(6) . . . . ?
C8 N2 C4 C3 177.2(4) . . . . ?
C8 N2 C4 C7 -3.1(6) . . . . ?
C6 C3 C4 N2 179.3(4) . . . . ?
C6 C3 C4 C7 -0.5(7) . . . . ?
C30 C15 C14 C13 168.7(3) . . . . ?
C30 C15 C10 Ga1 34.1(5) . . . . ?
C30 C15 C10 C11 -159.8(3) . . . . ?
C30 C31 C32 C33 -0.4(7) . . . . ?
C30 C35 C34 C33 0.3(7) . . . . ?
C5 N1 C3 C4 -179.4(4) . . . . ?
C5 N1 C3 C6 1.7(6) . . . . ?
C5 N1 C2 N2 178.6(4) . . . . ?
C5 N1 C2 C1 -3.6(6) . . . . ?
C36 C31 C30 C15 -7.7(6) . . . . ?
C36 C31 C30 C35 -179.3(4) . . . . ?
C36 C31 C32 C33 179.9(5) . . . . ?
C20 C21 C22 C23 1.2(6) . . . . ?
C32 C31 C30 C15 172.6(4) . . . . ?
C32 C31 C30 C35 0.9(6) . . . . ?
C32 C33 C34 C35 0.3(7) . . . . ?
C64 C63 C62 C61 -0.6(6) . . . . ?
C26 C21 C22 C23 -178.6(4) . . . . ?
C27 C23 C22 C21 -179.8(4) . . . . ?
C38 C35 C34 C33 177.8(4) . . . . ?
C37 C33 C34 C35 -179.6(5) . . . . ?

loop_
_smtbx_masks_void_nr
_smtbx_masks_void_average_x
_smtbx_masks_void_average_y
_smtbx_masks_void_average_z
_smtbx_masks_void_volume
_smtbx_masks_void_count_electrons
_smtbx_masks_void_content
1 -0.241 0.090 0.215 51.3 1.8 ?
2 0.124 0.364 0.975 13.1 0.0 ?
3 0.259 0.410 0.715 51.3 2.2 ?
4 -0.259 0.590 0.285 51.3 1.8 ?
5 -0.124 0.636 0.025 13.1 0.3 ?
6 0.241 0.910 0.785 51.3 2.2 ?
7 0.376 0.864 0.525 13.1 0.3 ?
8 0.624 0.136 0.475 13.1 0.0 ?
